data_1502616
loop_
_publ_author_name
'Yagishita, Fumitoshi'
'Sakamoto, Masami'
'Mino, Takashi'
'Fujita, Tsutomu'

_publ_section_title
;
 Asymmetric intramolecular cyclobutane formation via photochemical
 reaction of N,N-diallyl-2-quinolone-3-carboxamide using a chiral
 crystalline environment.
;
_journal_issue 23
_journal_name_full 'Organic letters'
_journal_page_first 6168
_journal_page_last 6171
_journal_paper_doi 10.1021/ol2028652
_journal_volume 13
_journal_year 2011
_chemical_formula_sum 'C20 H26 N2 O2'
_chemical_formula_weight 326.43
_chemical_melting_point 101.5(5)
_chemical_name_systematic
; 
3c
;
_space_group_IT_number 14
_symmetry_cell_setting monoclinic
_symmetry_space_group_name_Hall '-P 2ybc'
_symmetry_space_group_name_H-M 'P 1 21/c 1'
_atom_sites_solution_hydrogens geom
_atom_sites_solution_primary direct
_atom_sites_solution_secondary difmap
_audit_creation_method SHELXL-97
_cell_angle_alpha 90.00
_cell_angle_beta 103.660(4)
_cell_angle_gamma 90.00
_cell_formula_units_Z 4
_cell_length_a 15.726(5)
_cell_length_b 9.432(3)
_cell_length_c 12.590(4)
_cell_measurement_reflns_used 2354
_cell_measurement_temperature 173
_cell_measurement_theta_max 24.59
_cell_measurement_theta_min 2.54
_cell_volume 1814.6(10)
_computing_cell_refinement 'Bruker SAINT'
_computing_data_collection 'Bruker APEX2'
_computing_data_reduction 'Bruker SAINT'
_computing_molecular_graphics 'Bruker SHELXTL'
_computing_publication_material 'Bruker SHELXTL'
_computing_structure_refinement 'SHELXL-97 (Sheldrick, 2008)'
_computing_structure_solution 'SHELXS-97 (Sheldrick, 2008)'
_diffrn_ambient_temperature 173
_diffrn_detector_area_resol_mean 8.333
_diffrn_measured_fraction_theta_full 0.994
_diffrn_measured_fraction_theta_max 0.994
_diffrn_measurement_device_type 'Bruker APEX-II CCD'
_diffrn_measurement_method '\f and \w scans'
_diffrn_radiation_monochromator graphite
_diffrn_radiation_source 'fine-focus sealed tube'
_diffrn_radiation_type MoK\a
_diffrn_radiation_wavelength 0.71073
_diffrn_reflns_av_R_equivalents 0.0256
_diffrn_reflns_av_sigmaI/netI 0.0317
_diffrn_reflns_limit_h_max 18
_diffrn_reflns_limit_h_min -18
_diffrn_reflns_limit_k_max 11
_diffrn_reflns_limit_k_min -7
_diffrn_reflns_limit_l_max 14
_diffrn_reflns_limit_l_min -15
_diffrn_reflns_number 8384
_diffrn_reflns_theta_full 25.10
_diffrn_reflns_theta_max 25.10
_diffrn_reflns_theta_min 1.33
_exptl_absorpt_coefficient_mu 0.077
_exptl_absorpt_correction_T_max 0.9923
_exptl_absorpt_correction_T_min 0.9772
_exptl_absorpt_correction_type empirical
_exptl_absorpt_process_details 'SADABS Sheldrick 1997'
_exptl_crystal_colour colourless
_exptl_crystal_density_diffrn 1.195
_exptl_crystal_density_method 'not measured'
_exptl_crystal_description prismatic
_exptl_crystal_F_000 704
_exptl_crystal_size_max 0.30
_exptl_crystal_size_mid 0.25
_exptl_crystal_size_min 0.10
_refine_diff_density_max 0.178
_refine_diff_density_min -0.256
_refine_diff_density_rms 0.056
_refine_ls_extinction_method none
_refine_ls_goodness_of_fit_ref 1.053
_refine_ls_hydrogen_treatment constr
_refine_ls_matrix_type full
_refine_ls_number_parameters 220
_refine_ls_number_reflns 3210
_refine_ls_number_restraints 0
_refine_ls_restrained_S_all 1.053
_refine_ls_R_factor_all 0.0564
_refine_ls_R_factor_gt 0.0392
_refine_ls_shift/su_max 0.000
_refine_ls_shift/su_mean 0.000
_refine_ls_structure_factor_coef Fsqd
_refine_ls_weighting_details 'calc w=1/[\s^2^(Fo^2^)+(0.0747P)^2^+0.0404P] where P=(Fo^2^+2Fc^2^)/3'
_refine_ls_weighting_scheme calc
_refine_ls_wR_factor_gt 0.1062
_refine_ls_wR_factor_ref 0.1236
_reflns_number_gt 2463
_reflns_number_total 3210
_reflns_threshold_expression >2sigma(I)
_cod_data_source_file ol2028652_si_005.cif
_cod_data_source_block saka308_p21c_re
_cod_depositor_comments
;
The following automatic conversions were performed:

'_chemical_melting_point' value '101.0-102.0' was changed to
'101.5(5)' - the average value was taken and precision was
estimated.

'_symmetry_cell_setting' value 'Monoclinic' changed to
'monoclinic' according to
/home/saulius/struct/CIF-dictionaries/cif_core.dic dictionary named
'cif_core.dic' version 2.4.1 from 2010-06-29.

Automatic conversion script
Id: cif_fix_values 1715 2011-07-08 13:25:40Z adriana 
;
_cod_original_cell_volume 1814.7(10)
_cod_original_sg_symbol_H-M P2(1)/c
_cod_database_code 1502616

loop_
_symmetry_equiv_pos_as_xyz
'x, y, z'
'-x, y+1/2, -z+1/2'
'-x, -y, -z'
'x, -y-1/2, z-1/2'

loop_
_atom_site_label
_atom_site_type_symbol
_atom_site_fract_x
_atom_site_fract_y
_atom_site_fract_z
_atom_site_U_iso_or_equiv
_atom_site_adp_type
_atom_site_occupancy
_atom_site_symmetry_multiplicity
_atom_site_calc_flag
_atom_site_refinement_flags
C1 C 0.85408(10) 0.05048(15) 0.68879(12) 0.0256(3) Uani 1 1 d .
C2 C 0.76081(9) 0.05752(15) 0.62416(11) 0.0250(3) Uani 1 1 d .
C3 C 0.71384(10) -0.08045(16) 0.57316(12) 0.0278(4) Uani 1 1 d .
C4 C 0.78034(10) -0.17984(16) 0.54401(12) 0.0270(4) Uani 1 1 d .
C5 C 0.75127(11) -0.28857(17) 0.46895(13) 0.0335(4) Uani 1 1 d .
H5 H 0.6902 -0.2985 0.4388 0.040 Uiso 1 1 calc R
C6 C 0.80766(12) -0.38181(17) 0.43703(13) 0.0372(4) Uani 1 1 d .
H6 H 0.7861 -0.4549 0.3858 0.045 Uiso 1 1 calc R
C7 C 0.89630(12) -0.36675(17) 0.48114(13) 0.0365(4) Uani 1 1 d .
H7 H 0.9362 -0.4296 0.4593 0.044 Uiso 1 1 calc R
C8 C 0.92781(11) -0.26151(16) 0.55659(12) 0.0316(4) Uani 1 1 d .
H8 H 0.9890 -0.2532 0.5865 0.038 Uiso 1 1 calc R
C9 C 0.87038(10) -0.16737(15) 0.58918(11) 0.0251(4) Uani 1 1 d .
C10 C 0.65466(11) -0.15708(19) 0.63408(14) 0.0404(4) Uani 1 1 d .
H10A H 0.6240 -0.2343 0.5886 0.061 Uiso 1 1 calc R
H10B H 0.6118 -0.0902 0.6505 0.061 Uiso 1 1 calc R
H10C H 0.6901 -0.1962 0.7025 0.061 Uiso 1 1 calc R
C11 C 0.99663(9) -0.06033(16) 0.72660(12) 0.0263(4) Uani 1 1 d .
H11A H 1.0178 -0.1594 0.7364 0.032 Uiso 1 1 calc R
H11B H 1.0025 -0.0184 0.8001 0.032 Uiso 1 1 calc R
C12 C 1.05359(10) 0.02228(17) 0.66625(13) 0.0330(4) Uani 1 1 d .
H12A H 1.0471 -0.0184 0.5923 0.040 Uiso 1 1 calc R
H12B H 1.0335 0.1220 0.6578 0.040 Uiso 1 1 calc R
C13 C 1.14924(10) 0.01858(19) 0.72613(14) 0.0379(4) Uani 1 1 d .
H13A H 1.1558 0.0568 0.8000 0.057 Uiso 1 1 calc R
H13B H 1.1834 0.0761 0.6864 0.057 Uiso 1 1 calc R
H13C H 1.1703 -0.0795 0.7307 0.057 Uiso 1 1 calc R
C14 C 0.70792(9) 0.15103(16) 0.68408(12) 0.0264(4) Uani 1 1 d .
C15 C 0.70838(12) 0.27532(17) 0.52082(13) 0.0375(4) Uani 1 1 d .
H15A H 0.7560 0.3454 0.5260 0.045 Uiso 1 1 calc R
H15B H 0.6591 0.3011 0.4591 0.045 Uiso 1 1 calc R
C16 C 0.74049(11) 0.12572(16) 0.50776(12) 0.0317(4) Uani 1 1 d .
H16 H 0.7899 0.1205 0.4704 0.038 Uiso 1 1 calc R
C17 C 0.66969(10) 0.00989(18) 0.47159(13) 0.0364(4) Uani 1 1 d .
H17A H 0.6710 -0.0353 0.4010 0.044 Uiso 1 1 calc R
H17B H 0.6098 0.0418 0.4721 0.044 Uiso 1 1 calc R
C18 C 0.63393(11) 0.38123(17) 0.66185(14) 0.0355(4) Uani 1 1 d .
H18A H 0.6505 0.4720 0.6328 0.043 Uiso 1 1 calc R
H18B H 0.6533 0.3852 0.7425 0.043 Uiso 1 1 calc R
C19 C 0.53598(11) 0.36744(19) 0.63053(15) 0.0427(5) Uani 1 1 d .
H19A H 0.5188 0.2767 0.6590 0.051 Uiso 1 1 calc R
H19B H 0.5159 0.3656 0.5499 0.051 Uiso 1 1 calc R
C20 C 0.49164(12) 0.4888(2) 0.67519(16) 0.0519(5) Uani 1 1 d .
H20A H 0.5080 0.4865 0.7553 0.078 Uiso 1 1 calc R
H20B H 0.4280 0.4792 0.6498 0.078 Uiso 1 1 calc R
H20C H 0.5103 0.5790 0.6494 0.078 Uiso 1 1 calc R
N1 N 0.90347(8) -0.06040(12) 0.66854(9) 0.0250(3) Uani 1 1 d .
N2 N 0.68030(8) 0.26676(13) 0.62255(10) 0.0321(3) Uani 1 1 d .
O1 O 0.88449(7) 0.14375(11) 0.75496(9) 0.0360(3) Uani 1 1 d .
O2 O 0.69272(7) 0.12621(11) 0.77321(8) 0.0341(3) Uani 1 1 d .

loop_
_atom_site_aniso_label
_atom_site_aniso_U_11
_atom_site_aniso_U_22
_atom_site_aniso_U_33
_atom_site_aniso_U_23
_atom_site_aniso_U_13
_atom_site_aniso_U_12
C1 0.0278(8) 0.0215(8) 0.0288(8) 0.0013(6) 0.0091(6) -0.0017(6)
C2 0.0261(8) 0.0251(8) 0.0238(8) 0.0012(6) 0.0061(6) -0.0001(6)
C3 0.0259(8) 0.0299(8) 0.0269(8) -0.0020(6) 0.0051(6) -0.0020(6)
C4 0.0330(9) 0.0240(8) 0.0237(8) 0.0016(6) 0.0062(6) -0.0022(6)
C5 0.0364(9) 0.0326(9) 0.0303(9) -0.0022(7) 0.0052(7) -0.0063(7)
C6 0.0543(11) 0.0281(9) 0.0292(9) -0.0053(7) 0.0095(8) -0.0031(8)
C7 0.0514(11) 0.0275(9) 0.0330(9) -0.0008(7) 0.0148(8) 0.0079(8)
C8 0.0346(9) 0.0290(8) 0.0324(8) 0.0017(7) 0.0102(7) 0.0040(7)
C9 0.0311(9) 0.0226(8) 0.0224(8) 0.0022(6) 0.0079(6) -0.0002(6)
C10 0.0363(10) 0.0420(10) 0.0452(10) -0.0062(8) 0.0145(8) -0.0113(8)
C11 0.0231(8) 0.0284(8) 0.0264(8) 0.0017(6) 0.0035(6) 0.0030(6)
C12 0.0291(9) 0.0351(9) 0.0357(9) 0.0033(7) 0.0090(7) 0.0003(7)
C13 0.0284(9) 0.0424(10) 0.0443(10) -0.0031(8) 0.0111(7) -0.0029(8)
C14 0.0230(8) 0.0300(8) 0.0257(8) -0.0007(6) 0.0046(6) -0.0010(6)
C15 0.0468(11) 0.0351(9) 0.0332(9) 0.0080(7) 0.0144(8) 0.0096(8)
C16 0.0367(9) 0.0335(9) 0.0272(8) 0.0041(7) 0.0120(7) 0.0057(7)
C17 0.0338(9) 0.0432(10) 0.0289(9) -0.0033(7) 0.0009(7) 0.0076(8)
C18 0.0343(9) 0.0329(9) 0.0394(9) -0.0023(7) 0.0087(7) 0.0084(7)
C19 0.0345(10) 0.0473(11) 0.0459(10) 0.0003(8) 0.0084(8) 0.0052(8)
C20 0.0382(11) 0.0604(12) 0.0606(13) 0.0045(10) 0.0188(9) 0.0159(9)
N1 0.0241(7) 0.0235(7) 0.0272(7) -0.0017(5) 0.0055(5) 0.0006(5)
N2 0.0360(8) 0.0311(7) 0.0306(7) 0.0031(6) 0.0109(6) 0.0097(6)
O1 0.0306(6) 0.0293(6) 0.0460(7) -0.0112(5) 0.0049(5) -0.0025(5)
O2 0.0369(7) 0.0405(7) 0.0273(6) 0.0015(5) 0.0122(5) 0.0030(5)

loop_
_atom_type_symbol
_atom_type_description
_atom_type_scat_dispersion_real
_atom_type_scat_dispersion_imag
_atom_type_scat_source
C C 0.0033 0.0016 'International Tables Vol C Tables 4.2.6.8 and 6.1.1.4'
H H 0.0000 0.0000 'International Tables Vol C Tables 4.2.6.8 and 6.1.1.4'
N N 0.0061 0.0033 'International Tables Vol C Tables 4.2.6.8 and 6.1.1.4'
O O 0.0106 0.0060 'International Tables Vol C Tables 4.2.6.8 and 6.1.1.4'

loop_
_geom_angle_atom_site_label_1
_geom_angle_atom_site_label_2
_geom_angle_atom_site_label_3
_geom_angle
O1 C1 N1 121.94(13)
O1 C1 C2 120.66(13)
N1 C1 C2 117.37(12)
C1 C2 C14 109.51(12)
C1 C2 C3 119.59(12)
C14 C2 C3 115.17(12)
C1 C2 C16 118.92(12)
C14 C2 C16 102.17(12)
C3 C2 C16 89.16(11)
C4 C3 C10 111.60(13)
C4 C3 C17 109.85(12)
C10 C3 C17 117.83(13)
C4 C3 C2 109.27(12)
C10 C3 C2 118.43(13)
C17 C3 C2 87.56(12)
C5 C4 C9 118.32(14)
C5 C4 C3 119.00(13)
C9 C4 C3 122.68(13)
C6 C5 C4 122.48(15)
C6 C5 H5 118.8
C4 C5 H5 118.8
C5 C6 C7 118.45(15)
C5 C6 H6 120.8
C7 C6 H6 120.8
C6 C7 C8 120.94(15)
C6 C7 H7 119.5
C8 C7 H7 119.5
C7 C8 C9 120.48(15)
C7 C8 H8 119.8
C9 C8 H8 119.8
C8 C9 C4 119.31(14)
C8 C9 N1 120.05(13)
C4 C9 N1 120.64(13)
C3 C10 H10A 109.5
C3 C10 H10B 109.5
H10A C10 H10B 109.5
C3 C10 H10C 109.5
H10A C10 H10C 109.5
H10B C10 H10C 109.5
N1 C11 C12 112.73(12)
N1 C11 H11A 109.0
C12 C11 H11A 109.0
N1 C11 H11B 109.0
C12 C11 H11B 109.0
H11A C11 H11B 107.8
C13 C12 C11 111.87(13)
C13 C12 H12A 109.2
C11 C12 H12A 109.2
C13 C12 H12B 109.2
C11 C12 H12B 109.2
H12A C12 H12B 107.9
C12 C13 H13A 109.5
C12 C13 H13B 109.5
H13A C13 H13B 109.5
C12 C13 H13C 109.5
H13A C13 H13C 109.5
H13B C13 H13C 109.5
O2 C14 N2 125.09(14)
O2 C14 C2 126.10(13)
N2 C14 C2 108.81(13)
N2 C15 C16 102.81(12)
N2 C15 H15A 111.2
C16 C15 H15A 111.2
N2 C15 H15B 111.2
C16 C15 H15B 111.2
H15A C15 H15B 109.1
C15 C16 C17 116.88(14)
C15 C16 C2 106.27(13)
C17 C16 C2 87.64(11)
C15 C16 H16 114.3
C17 C16 H16 114.3
C2 C16 H16 114.3
C16 C17 C3 89.68(11)
C16 C17 H17A 113.7
C3 C17 H17A 113.7
C16 C17 H17B 113.7
C3 C17 H17B 113.7
H17A C17 H17B 110.9
N2 C18 C19 114.33(14)
N2 C18 H18A 108.7
C19 C18 H18A 108.7
N2 C18 H18B 108.7
C19 C18 H18B 108.7
H18A C18 H18B 107.6
C18 C19 C20 111.73(15)
C18 C19 H19A 109.3
C20 C19 H19A 109.3
C18 C19 H19B 109.3
C20 C19 H19B 109.3
H19A C19 H19B 107.9
C19 C20 H20A 109.5
C19 C20 H20B 109.5
H20A C20 H20B 109.5
C19 C20 H20C 109.5
H20A C20 H20C 109.5
H20B C20 H20C 109.5
C1 N1 C9 122.92(12)
C1 N1 C11 116.77(12)
C9 N1 C11 120.14(11)
C14 N2 C15 115.31(12)
C14 N2 C18 121.65(13)
C15 N2 C18 122.71(13)

loop_
_geom_bond_atom_site_label_1
_geom_bond_atom_site_label_2
_geom_bond_distance
C1 O1 1.2282(17)
C1 N1 1.3622(19)
C1 C2 1.501(2)
C2 C14 1.528(2)
C2 C3 1.558(2)
C2 C16 1.563(2)
C3 C4 1.513(2)
C3 C10 1.521(2)
C3 C17 1.557(2)
C4 C5 1.396(2)
C4 C9 1.401(2)
C5 C6 1.375(2)
C5 H5 0.9500
C6 C7 1.381(2)
C6 H6 0.9500
C7 C8 1.382(2)
C7 H7 0.9500
C8 C9 1.395(2)
C8 H8 0.9500
C9 N1 1.4289(18)
C10 H10A 0.9800
C10 H10B 0.9800
C10 H10C 0.9800
C11 N1 1.4746(18)
C11 C12 1.519(2)
C11 H11A 0.9900
C11 H11B 0.9900
C12 C13 1.515(2)
C12 H12A 0.9900
C12 H12B 0.9900
C13 H13A 0.9800
C13 H13B 0.9800
C13 H13C 0.9800
C14 O2 1.2240(18)
C14 N2 1.3496(19)
C15 N2 1.452(2)
C15 C16 1.521(2)
C15 H15A 0.9900
C15 H15B 0.9900
C16 C17 1.550(2)
C16 H16 1.0000
C17 H17A 0.9900
C17 H17B 0.9900
C18 N2 1.454(2)
C18 C19 1.503(2)
C18 H18A 0.9900
C18 H18B 0.9900
C19 C20 1.516(2)
C19 H19A 0.9900
C19 H19B 0.9900
C20 H20A 0.9800
C20 H20B 0.9800
C20 H20C 0.9800

loop_
_geom_torsion_atom_site_label_1
_geom_torsion_atom_site_label_2
_geom_torsion_atom_site_label_3
_geom_torsion_atom_site_label_4
_geom_torsion
O1 C1 C2 C14 -22.61(19)
N1 C1 C2 C14 159.27(13)
O1 C1 C2 C3 -158.67(14)
N1 C1 C2 C3 23.22(19)
O1 C1 C2 C16 94.21(17)
N1 C1 C2 C16 -83.91(17)
C1 C2 C3 C4 -31.26(18)
C14 C2 C3 C4 -164.97(12)
C16 C2 C3 C4 91.96(13)
C1 C2 C3 C10 97.99(17)
C14 C2 C3 C10 -35.72(18)
C16 C2 C3 C10 -138.78(14)
C1 C2 C3 C17 -141.46(13)
C14 C2 C3 C17 84.83(14)
C16 C2 C3 C17 -18.23(11)
C10 C3 C4 C5 66.23(18)
C17 C3 C4 C5 -66.37(18)
C2 C3 C4 C5 -160.86(13)
C10 C3 C4 C9 -113.86(16)
C17 C3 C4 C9 113.54(15)
C2 C3 C4 C9 19.05(19)
C9 C4 C5 C6 -0.9(2)
C3 C4 C5 C6 179.00(14)
C4 C5 C6 C7 0.0(2)
C5 C6 C7 C8 0.7(2)
C6 C7 C8 C9 -0.5(2)
C7 C8 C9 C4 -0.5(2)
C7 C8 C9 N1 178.98(13)
C5 C4 C9 C8 1.1(2)
C3 C4 C9 C8 -178.77(14)
C5 C4 C9 N1 -178.32(13)
C3 C4 C9 N1 1.8(2)
N1 C11 C12 C13 -178.87(12)
C1 C2 C14 O2 -64.76(19)
C3 C2 C14 O2 73.42(18)
C16 C2 C14 O2 168.28(14)
C1 C2 C14 N2 115.21(13)
C3 C2 C14 N2 -106.61(14)
C16 C2 C14 N2 -11.75(15)
N2 C15 C16 C17 74.85(16)
N2 C15 C16 C2 -20.88(16)
C1 C2 C16 C15 -100.55(16)
C14 C2 C16 C15 20.07(15)
C3 C2 C16 C15 135.66(13)
C1 C2 C16 C17 142.11(13)
C14 C2 C16 C17 -97.27(12)
C3 C2 C16 C17 18.32(11)
C15 C16 C17 C3 -125.40(14)
C2 C16 C17 C3 -18.33(11)
C4 C3 C17 C16 -91.23(13)
C10 C3 C17 C16 139.48(14)
C2 C3 C17 C16 18.39(12)
N2 C18 C19 C20 179.22(14)
O1 C1 N1 C9 -177.72(13)
C2 C1 N1 C9 0.4(2)
O1 C1 N1 C11 -2.5(2)
C2 C1 N1 C11 175.61(12)
C8 C9 N1 C1 167.22(14)
C4 C9 N1 C1 -13.3(2)
C8 C9 N1 C11 -7.9(2)
C4 C9 N1 C11 171.60(13)
C12 C11 N1 C1 -86.89(16)
C12 C11 N1 C9 88.48(16)
O2 C14 N2 C15 178.41(15)
C2 C14 N2 C15 -1.56(17)
O2 C14 N2 C18 4.8(2)
C2 C14 N2 C18 -175.15(13)
C16 C15 N2 C14 14.53(18)
C16 C15 N2 C18 -171.96(14)
C19 C18 N2 C14 -92.62(18)
C19 C18 N2 C15 94.27(19)
